data_2241429
loop_
_publ_author_name
'Finke, Aaron D.'
'Gray, Danielle L.'
'Moore, Jeffrey S.'

_publ_section_title
;
 Crystal structures of three complexes of zinc chloride with
 tri-<i>tert</i>-butylphosphane
;
_journal_issue 1
_journal_name_full 'Acta Crystallographica Section E'
_journal_page_first 35
_journal_page_last 39
_journal_paper_doi 10.1107/S2056989015023373
_journal_volume 72
_journal_year 2016
_chemical_formula_iupac '[Zn Cl2 (C4 H8 O) (C12 H27 P)]'
_chemical_formula_moiety 'C16 H35 Cl2 O P Zn'
_chemical_formula_sum 'C16 H35 Cl2 O P Zn'
_chemical_formula_weight 410.68
_chemical_name_systematic Dichlorido(tetrahydrofuran-\k<i>O</i>)(tri-<i>tert</i>-butylphosphane-\k<i>P</i>)zinc
_space_group_crystal_system orthorhombic
_space_group_IT_number 33
_space_group_name_Hall 'P 2c -2n'
_space_group_name_H-M_alt 'P n a 21'
_symmetry_space_group_name_Hall 'P 2c -2n'
_symmetry_space_group_name_H-M 'P n a 21'
_atom_sites_solution_hydrogens geom
_cell_angle_alpha 90
_cell_angle_beta 90
_cell_angle_gamma 90
_cell_formula_units_Z 4
_cell_length_a 26.4580(11)
_cell_length_b 8.9281(4)
_cell_length_c 8.5790(4)
_cell_measurement_reflns_used 9968
_cell_measurement_temperature 193(2)
_cell_measurement_theta_max 27.56
_cell_measurement_theta_min 2.75
_cell_volume 2026.53(16)
_computing_cell_refinement
;
SAINT (Bruker, 2005)
;
_computing_data_collection
;
APEX2 (Bruker, 2004)
;
_computing_data_reduction
;
SAINT (Bruker, 2005), XPREP (Bruker, 2005), SADABS (Bruker,
2008) and
<i>TWINABS</i> (Bruker, 2008)
;
_computing_molecular_graphics
;
<i>OLEX2</i> (Bourhis et al., 2015)
;
_computing_publication_material
;
<i>OLEX2</i> (Bourhis et al., 2015)
;
_computing_structure_refinement
;
SHELXL2014 (Sheldrick, 2015)
;
_computing_structure_solution
;
SHELXS97 (Sheldrick, 2008)
;
_diffrn_ambient_temperature 193.15
_diffrn_detector_area_resol_mean 8.33
_diffrn_measured_fraction_theta_full 0.999
_diffrn_measured_fraction_theta_max 0.998
_diffrn_measurement_device 'kappa-stage diffractometer'
_diffrn_measurement_device_type 'Bruker APEXII CCD area-detector'
_diffrn_measurement_method '\w and \f scans'
_diffrn_radiation_monochromator graphite
_diffrn_radiation_type MoK\a
_diffrn_radiation_wavelength 0.71073
_diffrn_reflns_av_R_equivalents 0.0383
_diffrn_reflns_limit_h_max 31
_diffrn_reflns_limit_h_min -31
_diffrn_reflns_limit_k_max 10
_diffrn_reflns_limit_k_min -10
_diffrn_reflns_limit_l_max 10
_diffrn_reflns_limit_l_min -10
_diffrn_reflns_number 23933
_diffrn_reflns_theta_full 25.242
_diffrn_reflns_theta_max 25.381
_diffrn_reflns_theta_min 2.408
_exptl_absorpt_coefficient_mu 1.552
_exptl_absorpt_correction_T_max 0.7538
_exptl_absorpt_correction_T_min 0.5798
_exptl_absorpt_correction_type integration
_exptl_absorpt_process_details
;
(SADABS; Bruker, 2008)
;
_exptl_crystal_colour colourless
_exptl_crystal_density_diffrn 1.346
_exptl_crystal_density_method 'not measured'
_exptl_crystal_description block
_exptl_crystal_F_000 872
_exptl_crystal_size_max 0.465
_exptl_crystal_size_mid 0.456
_exptl_crystal_size_min 0.266
_refine_diff_density_max 0.685
_refine_diff_density_min -0.304
_refine_ls_abs_structure_details
;
 Refined as an inversion twin.
;
_refine_ls_abs_structure_Flack 0.206(18)
_refine_ls_extinction_method none
_refine_ls_goodness_of_fit_ref 1.137
_refine_ls_hydrogen_treatment constr
_refine_ls_matrix_type full
_refine_ls_number_parameters 200
_refine_ls_number_reflns 3698
_refine_ls_number_restraints 1
_refine_ls_restrained_S_all 1.136
_refine_ls_R_factor_all 0.0320
_refine_ls_R_factor_gt 0.0305
_refine_ls_shift/su_max 0.001
_refine_ls_shift/su_mean 0.000
_refine_ls_structure_factor_coef Fsqd
_refine_ls_weighting_details 'w=1/[\s^2^(Fo^2^)+(0.0318P)^2^+1.5653P] where P=(Fo^2^+2Fc^2^)/3'
_refine_ls_weighting_scheme calc
_refine_ls_wR_factor_gt 0.0743
_refine_ls_wR_factor_ref 0.0749
_reflns_number_gt 3581
_reflns_number_total 3698
_reflns_threshold_expression 'I > 2\s(I)'
_cod_data_source_file pk2569sup1.cif
_cod_data_source_block 2
_cod_depositor_comments
;Adding full bibliography for 2241428--2241430.cif.

 Adding full bibliography for 2241428--2241430.cif.
;
_cod_database_code 2241429
_cod_database_fobs_code 2241429
_shelx_space_group_comment
;
The symmetry employed for this shelxl refinement is uniquely defined
by the following loop, which should always be used as a source of
symmetry information in preference to the above space-group names.
They are only intended as comments.
;

loop_
_space_group_symop_operation_xyz
'x, y, z'
'-x, -y, z+1/2'
'x+1/2, -y+1/2, z'
'-x+1/2, y+1/2, z+1/2'

loop_
_atom_site_type_symbol
_atom_site_label
_atom_site_fract_x
_atom_site_fract_y
_atom_site_fract_z
_atom_site_U_iso_or_equiv
_atom_site_adp_type
_atom_site_calc_flag
_atom_site_occupancy
Zn Zn1 0.88274(2) 0.23668(4) 0.83834(8) 0.02419(14) Uani d 1
Cl Cl1 0.95342(5) 0.17357(16) 0.96546(16) 0.0477(4) Uani d 1
Cl Cl2 0.81608(5) 0.08915(12) 0.88009(17) 0.0494(4) Uani d 1
P P1 0.86195(3) 0.49987(10) 0.85327(14) 0.0168(2) Uani d 1
O O1 0.90182(12) 0.1814(4) 0.6087(4) 0.0266(7) Uani d 1
C C1 0.91147(16) 0.6144(5) 0.7468(5) 0.0257(9) Uani d 1
C C2 0.96425(16) 0.5523(5) 0.7851(6) 0.0342(11) Uani d 1
H H2A 0.9897 0.6048 0.7224 0.051 Uiso calc 1
H H2B 0.9653 0.4450 0.7612 0.051 Uiso calc 1
H H2C 0.9714 0.5675 0.8960 0.051 Uiso calc 1
C C3 0.9103(2) 0.7834(5) 0.7839(6) 0.0357(12) Uani d 1
H H3A 0.9352 0.8355 0.7190 0.054 Uiso calc 1
H H3B 0.9185 0.7990 0.8941 0.054 Uiso calc 1
H H3C 0.8765 0.8232 0.7621 0.054 Uiso calc 1
C C4 0.9053(2) 0.5948(6) 0.5701(6) 0.0369(12) Uani d 1
H H4A 0.9325 0.6482 0.5161 0.055 Uiso calc 1
H H4B 0.8726 0.6358 0.5376 0.055 Uiso calc 1
H H4C 0.9068 0.4881 0.5439 0.055 Uiso calc 1
C C5 0.86075(17) 0.5543(5) 1.0665(5) 0.0256(9) Uani d 1
C C6 0.9152(2) 0.5661(7) 1.1274(6) 0.0414(15) Uani d 1
H H6A 0.9147 0.5778 1.2410 0.062 Uiso calc 1
H H6B 0.9317 0.6531 1.0801 0.062 Uiso calc 1
H H6C 0.9338 0.4750 1.1000 0.062 Uiso calc 1
C C7 0.8333(2) 0.7020(6) 1.1031(7) 0.0370(11) Uani d 1
H H7A 0.8381 0.7274 1.2132 0.055 Uiso calc 1
H H7B 0.7971 0.6905 1.0815 0.055 Uiso calc 1
H H7C 0.8471 0.7823 1.0378 0.055 Uiso calc 1
C C8 0.8363(3) 0.4261(6) 1.1571(6) 0.0464(14) Uani d 1
H H8A 0.8371 0.4488 1.2689 0.070 Uiso calc 1
H H8B 0.8550 0.3332 1.1374 0.070 Uiso calc 1
H H8C 0.8012 0.4140 1.1233 0.070 Uiso calc 1
C C9 0.79715(16) 0.5310(5) 0.7633(6) 0.0292(10) Uani d 1
C C10 0.7853(2) 0.6937(6) 0.7234(8) 0.0479(14) Uani d 1
H H10A 0.7507 0.7011 0.6841 0.072 Uiso calc 1
H H10B 0.8089 0.7289 0.6432 0.072 Uiso calc 1
H H10C 0.7889 0.7556 0.8170 0.072 Uiso calc 1
C C11 0.75568(15) 0.4718(6) 0.8714(7) 0.0433(14) Uani d 1
H H11A 0.7229 0.4780 0.8184 0.065 Uiso calc 1
H H11B 0.7547 0.5323 0.9667 0.065 Uiso calc 1
H H11C 0.7628 0.3672 0.8983 0.065 Uiso calc 1
C C12 0.79414(19) 0.4325(6) 0.6168(6) 0.0356(12) Uani d 1
H H12A 0.7611 0.4456 0.5672 0.053 Uiso calc 1
H H12B 0.7986 0.3272 0.6460 0.053 Uiso calc 1
H H12C 0.8208 0.4619 0.5437 0.053 Uiso calc 1
C C13 0.86717(17) 0.1097(6) 0.4985(6) 0.0344(11) Uani d 1
H H13A 0.8461 0.1856 0.4448 0.041 Uiso calc 1
H H13B 0.8446 0.0384 0.5530 0.041 Uiso calc 1
C C14 0.90056(19) 0.0286(6) 0.3834(6) 0.0390(12) Uani d 1
H H14A 0.8853 0.0281 0.2780 0.047 Uiso calc 1
H H14B 0.9069 -0.0759 0.4167 0.047 Uiso calc 1
C C15 0.94860(18) 0.1199(6) 0.3865(6) 0.0360(11) Uani d 1
H H15A 0.9779 0.0601 0.3505 0.043 Uiso calc 1
H H15B 0.9455 0.2107 0.3209 0.043 Uiso calc 1
C C16 0.95347(17) 0.1599(6) 0.5564(6) 0.0299(10) Uani d 1
H H16A 0.9700 0.0781 0.6153 0.036 Uiso calc 1
H H16B 0.9734 0.2528 0.5697 0.036 Uiso calc 1

loop_
_atom_site_aniso_label
_atom_site_aniso_U_11
_atom_site_aniso_U_22
_atom_site_aniso_U_33
_atom_site_aniso_U_12
_atom_site_aniso_U_13
_atom_site_aniso_U_23
Zn1 0.0309(2) 0.0208(2) 0.0208(2) 0.00455(17) 0.0058(3) 0.0024(3)
Cl1 0.0617(8) 0.0524(7) 0.0288(6) 0.0304(6) -0.0150(6) -0.0030(6)
Cl2 0.0564(7) 0.0252(5) 0.0666(11) -0.0062(5) 0.0398(7) -0.0007(6)
P1 0.0177(4) 0.0191(4) 0.0138(5) 0.0009(3) -0.0005(5) 0.0008(5)
O1 0.0250(15) 0.0374(17) 0.0175(15) -0.0053(13) 0.0032(13) -0.0063(13)
C1 0.028(2) 0.027(2) 0.022(2) -0.0059(18) 0.0090(18) -0.0005(18)
C2 0.025(2) 0.039(3) 0.039(3) -0.0069(19) 0.0081(19) -0.009(2)
C3 0.046(3) 0.027(2) 0.035(3) -0.007(2) 0.007(2) -0.0012(19)
C4 0.055(3) 0.033(3) 0.023(3) -0.006(2) 0.011(2) 0.004(2)
C5 0.032(2) 0.030(2) 0.014(2) 0.0020(19) 0.0022(17) -0.0040(18)
C6 0.044(3) 0.061(4) 0.019(3) 0.013(3) -0.012(2) -0.008(2)
C7 0.042(3) 0.035(3) 0.034(3) 0.005(2) 0.004(2) -0.013(2)
C8 0.076(4) 0.043(3) 0.020(2) 0.005(3) 0.015(3) 0.003(2)
C9 0.018(2) 0.031(2) 0.039(3) 0.0066(17) -0.0133(19) -0.008(2)
C10 0.049(3) 0.038(3) 0.056(4) 0.016(2) -0.028(3) -0.003(3)
C11 0.020(2) 0.046(3) 0.063(4) 0.0013(18) 0.002(2) -0.021(3)
C12 0.032(2) 0.040(3) 0.036(3) 0.003(2) -0.018(2) -0.007(2)
C13 0.029(2) 0.047(3) 0.028(3) -0.008(2) -0.0043(19) -0.009(2)
C14 0.049(3) 0.039(3) 0.029(3) -0.002(2) -0.001(2) -0.011(2)
C15 0.037(2) 0.046(3) 0.025(3) 0.004(2) 0.0101(19) -0.004(2)
C16 0.023(2) 0.037(2) 0.029(3) -0.0011(19) 0.0047(18) -0.004(2)

loop_
_atom_type_symbol
_atom_type_description
_atom_type_scat_dispersion_real
_atom_type_scat_dispersion_imag
_atom_type_scat_source
C C 0.0033 0.0016 'International Tables Vol C Tables 4.2.6.8 and 6.1.1.4'
H H 0.0000 0.0000 'International Tables Vol C Tables 4.2.6.8 and 6.1.1.4'
O O 0.0106 0.0060 'International Tables Vol C Tables 4.2.6.8 and 6.1.1.4'
P P 0.1023 0.0942 'International Tables Vol C Tables 4.2.6.8 and 6.1.1.4'
Cl Cl 0.1484 0.1585 'International Tables Vol C Tables 4.2.6.8 and 6.1.1.4'
Zn Zn 0.2839 1.4301 'International Tables Vol C Tables 4.2.6.8 and 6.1.1.4'

loop_
_exptl_crystal_face_index_h
_exptl_crystal_face_index_k
_exptl_crystal_face_index_l
_exptl_crystal_face_perp_dist
0.00 0.00 -1.00 0.2240
0.00 0.00 1.00 0.2280
-1.00 1.00 0.00 0.1330
1.00 -1.00 0.00 0.0820
-1.00 0.00 0.00 0.1710
5.00 0.00 -1.00 0.1810
1.00 0.00 0.00 0.1780
-1.00 -1.00 0.00 0.0530

loop_
_geom_angle_atom_site_label_1
_geom_angle_atom_site_label_2
_geom_angle_atom_site_label_3
_geom_angle
Cl1 Zn1 P1 114.16(5)
Cl2 Zn1 Cl1 115.72(6)
Cl2 Zn1 P1 112.69(4)
O1 Zn1 Cl1 101.41(10)
O1 Zn1 Cl2 101.70(9)
O1 Zn1 P1 109.51(10)
C1 P1 Zn1 109.97(14)
C1 P1 C9 110.4(2)
C5 P1 Zn1 107.75(15)
C5 P1 C1 109.8(2)
C5 P1 C9 109.9(2)
C9 P1 Zn1 109.02(14)
C13 O1 Zn1 124.0(3)
C16 O1 Zn1 123.3(3)
C16 O1 C13 109.4(3)
C2 C1 P1 109.3(3)
C2 C1 C3 109.1(4)
C3 C1 P1 114.5(3)
C4 C1 P1 109.9(3)
C4 C1 C2 105.5(4)
C4 C1 C3 108.2(4)
C1 C2 H2A 109.5
C1 C2 H2B 109.5
C1 C2 H2C 109.5
H2A C2 H2B 109.5
H2A C2 H2C 109.5
H2B C2 H2C 109.5
C1 C3 H3A 109.5
C1 C3 H3B 109.5
C1 C3 H3C 109.5
H3A C3 H3B 109.5
H3A C3 H3C 109.5
H3B C3 H3C 109.5
C1 C4 H4A 109.5
C1 C4 H4B 109.5
C1 C4 H4C 109.5
H4A C4 H4B 109.5
H4A C4 H4C 109.5
H4B C4 H4C 109.5
C6 C5 P1 109.3(3)
C6 C5 C7 108.4(4)
C7 C5 P1 115.2(3)
C8 C5 P1 107.8(3)
C8 C5 C6 106.0(4)
C8 C5 C7 109.8(4)
C5 C6 H6A 109.5
C5 C6 H6B 109.5
C5 C6 H6C 109.5
H6A C6 H6B 109.5
H6A C6 H6C 109.5
H6B C6 H6C 109.5
C5 C7 H7A 109.5
C5 C7 H7B 109.5
C5 C7 H7C 109.5
H7A C7 H7B 109.5
H7A C7 H7C 109.5
H7B C7 H7C 109.5
C5 C8 H8A 109.5
C5 C8 H8B 109.5
C5 C8 H8C 109.5
H8A C8 H8B 109.5
H8A C8 H8C 109.5
H8B C8 H8C 109.5
C10 C9 P1 114.5(3)
C10 C9 C11 108.6(4)
C10 C9 C12 110.5(4)
C11 C9 P1 110.5(3)
C11 C9 C12 105.1(4)
C12 C9 P1 107.2(3)
C9 C10 H10A 109.5
C9 C10 H10B 109.5
C9 C10 H10C 109.5
H10A C10 H10B 109.5
H10A C10 H10C 109.5
H10B C10 H10C 109.5
C9 C11 H11A 109.5
C9 C11 H11B 109.5
C9 C11 H11C 109.5
H11A C11 H11B 109.5
H11A C11 H11C 109.5
H11B C11 H11C 109.5
C9 C12 H12A 109.5
C9 C12 H12B 109.5
C9 C12 H12C 109.5
H12A C12 H12B 109.5
H12A C12 H12C 109.5
H12B C12 H12C 109.5
O1 C13 H13A 110.7
O1 C13 H13B 110.7
O1 C13 C14 105.4(4)
H13A C13 H13B 108.8
C14 C13 H13A 110.7
C14 C13 H13B 110.7
C13 C14 H14A 111.2
C13 C14 H14B 111.2
C13 C14 C15 102.8(4)
H14A C14 H14B 109.1
C15 C14 H14A 111.2
C15 C14 H14B 111.2
C14 C15 H15A 111.3
C14 C15 H15B 111.3
H15A C15 H15B 109.2
C16 C15 C14 102.5(4)
C16 C15 H15A 111.3
C16 C15 H15B 111.3
O1 C16 C15 104.5(4)
O1 C16 H16A 110.9
O1 C16 H16B 110.9
C15 C16 H16A 110.9
C15 C16 H16B 110.9
H16A C16 H16B 108.9

loop_
_geom_bond_atom_site_label_1
_geom_bond_atom_site_label_2
_geom_bond_distance
Zn1 Cl1 2.2370(13)
Zn1 Cl2 2.2301(13)
Zn1 P1 2.4167(9)
Zn1 O1 2.093(3)
P1 C1 1.896(4)
P1 C5 1.893(5)
P1 C9 1.900(4)
O1 C13 1.464(5)
O1 C16 1.451(5)
C1 C2 1.538(6)
C1 C3 1.543(6)
C1 C4 1.535(7)
C2 H2A 0.9800
C2 H2B 0.9800
C2 H2C 0.9800
C3 H3A 0.9800
C3 H3B 0.9800
C3 H3C 0.9800
C4 H4A 0.9800
C4 H4B 0.9800
C4 H4C 0.9800
C5 C6 1.535(7)
C5 C7 1.538(6)
C5 C8 1.528(7)
C6 H6A 0.9800
C6 H6B 0.9800
C6 H6C 0.9800
C7 H7A 0.9800
C7 H7B 0.9800
C7 H7C 0.9800
C8 H8A 0.9800
C8 H8B 0.9800
C8 H8C 0.9800
C9 C10 1.525(7)
C9 C11 1.531(7)
C9 C12 1.536(7)
C10 H10A 0.9800
C10 H10B 0.9800
C10 H10C 0.9800
C11 H11A 0.9800
C11 H11B 0.9800
C11 H11C 0.9800
C12 H12A 0.9800
C12 H12B 0.9800
C12 H12C 0.9800
C13 H13A 0.9900
C13 H13B 0.9900
C13 C14 1.510(7)
C14 H14A 0.9900
C14 H14B 0.9900
C14 C15 1.510(7)
C15 H15A 0.9900
C15 H15B 0.9900
C15 C16 1.507(6)
C16 H16A 0.9900
C16 H16B 0.9900

loop_
_geom_hbond_atom_site_label_D
_geom_hbond_atom_site_label_H
_geom_hbond_atom_site_label_A
_geom_hbond_site_symmetry_A
_geom_hbond_distance_DH
_geom_hbond_distance_HA
_geom_hbond_distance_DA
_geom_hbond_angle_DHA
C12 H12A Cl2 4_654 0.98 2.90 3.819(5) 157.4
C15 H15A Cl1 2_754 0.99 2.94 3.747(5) 139.7

loop_
_geom_torsion_atom_site_label_1
_geom_torsion_atom_site_label_2
_geom_torsion_atom_site_label_3
_geom_torsion_atom_site_label_4
_geom_torsion
Zn1 P1 C1 C2 -42.1(3)
Zn1 P1 C1 C3 -164.7(3)
Zn1 P1 C1 C4 73.2(3)
Zn1 P1 C5 C6 75.2(4)
Zn1 P1 C5 C7 -162.5(3)
Zn1 P1 C5 C8 -39.6(4)
Zn1 O1 C13 C14 -154.5(3)
Zn1 O1 C16 C15 179.1(3)
O1 C13 C14 C15 -27.6(5)
C1 P1 C5 C6 -44.6(4)
C1 P1 C5 C7 77.7(4)
C1 P1 C5 C8 -159.3(3)
C5 P1 C1 C2 76.3(3)
C5 P1 C1 C3 -46.3(4)
C5 P1 C1 C4 -168.4(3)
C9 P1 C1 C2 -162.4(3)
C9 P1 C1 C3 74.9(4)
C9 P1 C1 C4 -47.1(4)
C9 P1 C5 C6 -166.2(3)
C9 P1 C5 C7 -43.9(4)
C9 P1 C5 C8 79.1(4)
C13 O1 C16 C15 18.7(5)
C13 C14 C15 C16 38.5(5)
C14 C15 C16 O1 -35.4(5)
C16 O1 C13 C14 5.7(5)
